data_9008413
loop_
_publ_author_name
'Kalsbeek, N.'
'Ronsbo, J. G.'

_publ_section_title
;
 Refinement of the vinogradovite structure, positioning of Be and excess Na
 Note: T = 110 K
;
_journal_name_full 'Zeitschrift fur Kristallographie'
_journal_page_first 237
_journal_page_last 245
_journal_volume 200
_journal_year 1992
_chemical_compound_source 'Ilimaussaq, Southern Greenland'
_chemical_formula_sum 'Al0.15 Be0.1 H3 Na1.27 Nb0.07 O7.219 Si1.75 Ti0.93'
_chemical_name_mineral Vinogradovite
_space_group_IT_number 15
_symmetry_space_group_name_Hall '-C 2yc'
_symmetry_space_group_name_H-M 'C 1 2/c 1'
_cell_angle_alpha 90
_cell_angle_beta 100.15
_cell_angle_gamma 90
_cell_formula_units_Z 8
_cell_length_a 24.490
_cell_length_b 8.657
_cell_length_c 5.203
_cell_volume 1085.824
_database_code_amcsd 0011018
_diffrn_ambient_temperature 110
_exptl_crystal_density_diffrn 3.093
_cod_original_formula_sum '(Ti.93 Nb.07) Si1.75 Al.15 Be.1 Na1.27 O7.219 H3'
_cod_database_code 9008413

loop_
_space_group_symop_operation_xyz
x,y,z
1/2+x,1/2+y,z
x,-y,1/2+z
1/2+x,1/2-y,1/2+z
-x,y,1/2-z
1/2-x,1/2+y,1/2-z
-x,-y,-z
1/2-x,1/2-y,-z

loop_
_atom_site_aniso_label
_atom_site_aniso_U_11
_atom_site_aniso_U_22
_atom_site_aniso_U_33
_atom_site_aniso_U_12
_atom_site_aniso_U_13
_atom_site_aniso_U_23
Ti 0.00471 0.00448 0.00480 0.00011 0.00019 0.00040
Nb 0.00471 0.00448 0.00480 0.00011 0.00019 0.00040
Si1 0.00471 0.00391 0.00303 0.00021 0.00019 0.00000
Si2 0.00559 0.00467 0.00569 -0.00021 0.00025 -0.00011
Al2 0.00559 0.00467 0.00569 -0.00021 0.00025 -0.00011
Be2 0.00559 0.00467 0.00569 -0.00021 0.00025 -0.00011
Na1 0.01443 0.01025 0.00836 0.00307 -0.00050 0.00139
O1 0.00765 0.00934 0.01569 0.00000 0.00163 0.00000
O2 0.00972 0.01036 0.01216 -0.00085 0.00300 -0.00240
O3 0.00589 0.00619 0.00431 0.00021 0.00013 -0.00126
O4 0.00559 0.00683 0.00431 0.00085 -0.00013 -0.00049
O5 0.00648 0.00516 0.00595 0.00159 0.00025 0.00049
O6 0.00471 0.00554 0.00392 -0.00021 -0.00038 -0.00036
O7 0.00883 0.00744 0.00734 -0.00148 0.00088 0.00036
Wat2 0.04181 0.15449 0.04812 -0.03415 0.01013 -0.02531

loop_
_atom_site_label
_atom_site_fract_x
_atom_site_fract_y
_atom_site_fract_z
_atom_site_occupancy
_atom_site_U_iso_or_equiv
_atom_site_type_symbol
_atom_site_attached_hydrogens
Ti 0.34962 0.40362 0.21244 0.93000 ? Ti 0
Nb 0.34962 0.40362 0.21244 0.07000 ? Nb 0
Si1 0.76688 0.40830 0.72484 1.00000 ? Si 0
Si2 0.43553 0.89961 0.72480 0.75000 ? Si 0
Al2 0.43553 0.89961 0.72480 0.15000 ? Al 0
Be2 0.43553 0.89961 0.72480 0.10000 ? Be 0
Na1 0.64896 0.18900 0.79560 1.00000 ? Na 0
O1 0.50000 0.84300 0.75000 1.00000 ? O 0
O2 0.42101 0.96100 0.00460 1.00000 ? O 0
O3 0.79185 0.51190 0.98390 1.00000 ? O 0
O4 0.61523 0.56830 0.45190 1.00000 ? O 0
O5 0.79233 0.23920 0.78240 1.00000 ? O 0
O6 0.69991 0.41800 0.66610 1.00000 ? O 0
O7 0.39548 0.75100 0.62340 1.00000 ? O 0
Wat1 0.00000 0.14130 0.25000 0.37000 0.02280 O 2
Wat2 0.00780 0.91400 0.64200 0.53400 ? O 2
Na2 0.46440 0.40140 0.96300 0.27000 0.03166 Na 0

loop_
_cod_changelog_entry_id
_cod_changelog_entry_author
_cod_changelog_entry_date
_cod_changelog_entry_text
1
;cod-tools version 3.8.0
Id: cif_guess_AMCSD_atom_types 9581 2023-05-17 12:35:41Z saulius
;
2023-05-18T11:40:05+03:00
;Derived atom types and hydrogen counts
from atom names that follow the AMCSD naming convention
(Wat == water, O-H == hydroxyl).
;

loop_
_cod_related_entry_id
_cod_related_entry_database
_cod_related_entry_code
1 AMCSD 0011018
